data_4324647
loop_
_publ_author_name
'Kevin D. Hesp'
'Felix O. Kannemann'
'Matthew A. Rankin'
'Robert McDonald'
'Michael J. Ferguson'
'Mark Stradiotto'

_publ_section_title
;
 Probing Mesitylborane and Mesitylborate Ligation Within the Coordination
 Sphere of Cp*Ru(PiPr3)+: A Combined Synthetic, X-ray Crystallographic,
 and Computational Study
;
_journal_name_full 'Inorganic Chemistry'
_journal_page_first 2431
_journal_page_last 2444
_journal_paper_doi 10.1021/ic1022328
_journal_volume 50
_journal_year 2011
_chemical_formula_moiety 'C28 H50 B P Ru'
_chemical_formula_sum 'C28 H50 B P Ru'
_chemical_formula_weight 529.53
_chemical_name_systematic
; 
 ? 
;
_space_group_IT_number 2
_symmetry_cell_setting triclinic
_symmetry_space_group_name_Hall '-P 1'
_symmetry_space_group_name_H-M 'P -1'
_atom_sites_solution_hydrogens geom
_atom_sites_solution_primary direct
_atom_sites_solution_secondary difmap
_audit_creation_method SHELXL-97
_cell_angle_alpha 89.6667(9)
_cell_angle_beta 85.9052(10)
_cell_angle_gamma 87.6112(10)
_cell_formula_units_Z 4
_cell_length_a 10.4110(9)
_cell_length_b 12.7595(10)
_cell_length_c 21.3876(17)
_cell_measurement_reflns_used 9286
_cell_measurement_temperature 173(2)
_cell_measurement_theta_max 27.12
_cell_measurement_theta_min 2.48
_cell_volume 2831.4(4)
_computing_cell_refinement 'Bruker SAINT'
_computing_data_collection 'Bruker APEX2'
_computing_data_reduction 'Bruker SAINT'
_computing_molecular_graphics 'Bruker SHELXTL'
_computing_publication_material 'Bruker SHELXTL'
_computing_structure_refinement 'SHELXL-97 (Sheldrick, 2008)'
_computing_structure_solution 'SHELXS-97 (Sheldrick, 2008)'
_diffrn_ambient_temperature 173(2)
_diffrn_measured_fraction_theta_full 0.998
_diffrn_measured_fraction_theta_max 0.998
_diffrn_measurement_device_type 'Bruker APEX-II CCD'
_diffrn_measurement_method '\w scans'
_diffrn_radiation_monochromator graphite
_diffrn_radiation_source 'fine-focus sealed tube'
_diffrn_radiation_type MoK\a
_diffrn_radiation_wavelength 0.71073
_diffrn_reflns_av_R_equivalents 0.0000
_diffrn_reflns_av_sigmaI/netI 0.0380
_diffrn_reflns_limit_h_max 13
_diffrn_reflns_limit_h_min -13
_diffrn_reflns_limit_k_max 15
_diffrn_reflns_limit_k_min -15
_diffrn_reflns_limit_l_max 26
_diffrn_reflns_limit_l_min -26
_diffrn_reflns_number 35486
_diffrn_reflns_theta_full 26.40
_diffrn_reflns_theta_max 26.40
_diffrn_reflns_theta_min 0.95
_exptl_absorpt_coefficient_mu 0.623
_exptl_absorpt_correction_T_max 0.9080
_exptl_absorpt_correction_T_min 0.8045
_exptl_absorpt_correction_type multi-scan
_exptl_absorpt_process_details 'TWINABS (Sheldrick, 2008)'
_exptl_crystal_colour orange
_exptl_crystal_density_diffrn 1.242
_exptl_crystal_description fragment
_exptl_crystal_F_000 1128
_exptl_crystal_size_max 0.37
_exptl_crystal_size_mid 0.20
_exptl_crystal_size_min 0.16
_refine_diff_density_max 0.746
_refine_diff_density_min -0.556
_refine_diff_density_rms 0.077
_refine_ls_extinction_method none
_refine_ls_goodness_of_fit_ref 1.029
_refine_ls_hydrogen_treatment mixed
_refine_ls_matrix_type full
_refine_ls_number_parameters 612
_refine_ls_number_reflns 35486
_refine_ls_number_restraints 0
_refine_ls_restrained_S_all 1.029
_refine_ls_R_factor_all 0.0455
_refine_ls_R_factor_gt 0.0352
_refine_ls_shift/su_max 0.002
_refine_ls_shift/su_mean 0.000
_refine_ls_structure_factor_coef Fsqd
_refine_ls_weighting_details 'calc w=1/[\s^2^(Fo^2^)+(0.0568P)^2^+0.6269P] where P=(Fo^2^+2Fc^2^)/3'
_refine_ls_weighting_scheme calc
_refine_ls_wR_factor_gt 0.0956
_refine_ls_wR_factor_ref 0.1029
_reflns_number_gt 29614
_reflns_number_total 35486
_reflns_threshold_expression >2sigma(I)
_cod_data_source_file ic1022328_si_004_3.cif
_cod_data_source_block 5
_cod_database_code 4324647

loop_
_symmetry_equiv_pos_as_xyz
'x, y, z'
'-x, -y, -z'

loop_
_atom_site_label
_atom_site_type_symbol
_atom_site_fract_x
_atom_site_fract_y
_atom_site_fract_z
_atom_site_U_iso_or_equiv
_atom_site_adp_type
_atom_site_occupancy
_atom_site_symmetry_multiplicity
_atom_site_calc_flag
_atom_site_refinement_flags
Ru1A Ru 0.314056(12) 0.289321(10) 0.392179(6) 0.01948(4) Uani 1 1 d .
P1A P 0.50666(4) 0.23145(3) 0.33641(2) 0.02145(9) Uani 1 1 d .
C1A C 0.62821(16) 0.33260(14) 0.31841(8) 0.0265(4) Uani 1 1 d .
H1A H 0.5835 0.3859 0.2922 0.032 Uiso 1 1 calc R
C2A C 0.74953(18) 0.29668(16) 0.27761(10) 0.0377(5) Uani 1 1 d .
H2AA H 0.7958 0.3582 0.2624 0.045 Uiso 1 1 calc R
H2BA H 0.7244 0.2566 0.2418 0.045 Uiso 1 1 calc R
H2CA H 0.8056 0.2523 0.3026 0.045 Uiso 1 1 calc R
C3A C 0.66532(18) 0.39387(15) 0.37529(9) 0.0341(4) Uani 1 1 d .
H3AA H 0.7063 0.4584 0.3611 0.041 Uiso 1 1 calc R
H3BA H 0.7257 0.3508 0.3987 0.041 Uiso 1 1 calc R
H3CA H 0.5878 0.4116 0.4025 0.041 Uiso 1 1 calc R
C4A C 0.48276(18) 0.18176(14) 0.25641(8) 0.0296(4) Uani 1 1 d .
H4A H 0.5662 0.1481 0.2391 0.036 Uiso 1 1 calc R
C5A C 0.4437(2) 0.26902(17) 0.21102(9) 0.0420(5) Uani 1 1 d .
H5AA H 0.4221 0.2378 0.1715 0.050 Uiso 1 1 calc R
H5BA H 0.5155 0.3156 0.2028 0.050 Uiso 1 1 calc R
H5CA H 0.3685 0.3093 0.2297 0.050 Uiso 1 1 calc R
C6A C 0.3823(2) 0.09851(17) 0.26071(10) 0.0428(5) Uani 1 1 d .
H6AA H 0.3716 0.0712 0.2188 0.051 Uiso 1 1 calc R
H6BA H 0.2999 0.1295 0.2783 0.051 Uiso 1 1 calc R
H6CA H 0.4106 0.0412 0.2879 0.051 Uiso 1 1 calc R
C7A C 0.59256(17) 0.11763(14) 0.37292(8) 0.0276(4) Uani 1 1 d .
H7A H 0.5238 0.0719 0.3913 0.033 Uiso 1 1 calc R
C8A C 0.68135(19) 0.04709(15) 0.32957(9) 0.0382(5) Uani 1 1 d .
H8AA H 0.7234 -0.0073 0.3545 0.046 Uiso 1 1 calc R
H8BA H 0.7470 0.0894 0.3076 0.046 Uiso 1 1 calc R
H8CA H 0.6305 0.0140 0.2989 0.046 Uiso 1 1 calc R
C9A C 0.66634(18) 0.15267(16) 0.42798(9) 0.0359(5) Uani 1 1 d .
H9AA H 0.6865 0.0919 0.4543 0.043 Uiso 1 1 calc R
H9BA H 0.6132 0.2046 0.4529 0.043 Uiso 1 1 calc R
H9CA H 0.7466 0.1840 0.4120 0.043 Uiso 1 1 calc R
C10A C 0.23950(16) 0.13992(13) 0.43319(8) 0.0266(4) Uani 1 1 d .
C11A C 0.13696(16) 0.20290(14) 0.41026(9) 0.0283(4) Uani 1 1 d .
C12A C 0.12350(16) 0.29918(14) 0.44449(8) 0.0278(4) Uani 1 1 d .
C13A C 0.22247(16) 0.29715(14) 0.48737(8) 0.0263(4) Uani 1 1 d .
C14A C 0.29494(16) 0.19930(14) 0.48065(8) 0.0250(4) Uani 1 1 d .
C15A C 0.26552(19) 0.02502(14) 0.41962(10) 0.0373(5) Uani 1 1 d .
H15A H 0.2053 -0.0163 0.4459 0.045 Uiso 1 1 calc R
H15B H 0.3541 0.0050 0.4288 0.045 Uiso 1 1 calc R
H15C H 0.2541 0.0116 0.3753 0.045 Uiso 1 1 calc R
C16A C 0.04837(19) 0.16794(17) 0.36231(10) 0.0412(5) Uani 1 1 d .
H16A H -0.0263 0.1353 0.3837 0.049 Uiso 1 1 calc R
H16B H 0.0948 0.1170 0.3339 0.049 Uiso 1 1 calc R
H16C H 0.0191 0.2288 0.3382 0.049 Uiso 1 1 calc R
C17A C 0.01630(18) 0.38140(16) 0.44139(10) 0.0384(5) Uani 1 1 d .
H17A H -0.0498 0.3698 0.4754 0.046 Uiso 1 1 calc R
H17B H -0.0219 0.3769 0.4010 0.046 Uiso 1 1 calc R
H17C H 0.0508 0.4511 0.4458 0.046 Uiso 1 1 calc R
C18A C 0.24244(19) 0.38041(16) 0.53415(9) 0.0356(4) Uani 1 1 d .
H18A H 0.1923 0.3657 0.5735 0.043 Uiso 1 1 calc R
H18B H 0.2140 0.4488 0.5178 0.043 Uiso 1 1 calc R
H18C H 0.3341 0.3814 0.5418 0.043 Uiso 1 1 calc R
C19A C 0.38785(18) 0.15667(15) 0.52602(9) 0.0341(4) Uani 1 1 d .
H19A H 0.3399 0.1256 0.5621 0.041 Uiso 1 1 calc R
H19B H 0.4387 0.2137 0.5403 0.041 Uiso 1 1 calc R
H19C H 0.4456 0.1029 0.5053 0.041 Uiso 1 1 calc R
C21A C 0.22252(16) 0.54192(13) 0.35622(8) 0.0248(4) Uani 1 1 d .
C22A C 0.11014(17) 0.55711(14) 0.32338(8) 0.0279(4) Uani 1 1 d .
C23A C 0.03120(18) 0.64720(15) 0.33340(9) 0.0331(4) Uani 1 1 d .
H23A H -0.0440 0.6556 0.3109 0.040 Uiso 1 1 calc R
C24A C 0.05796(19) 0.72470(15) 0.37469(10) 0.0355(5) Uani 1 1 d .
C25A C 0.16992(18) 0.71085(14) 0.40617(9) 0.0334(4) Uani 1 1 d .
H25A H 0.1911 0.7631 0.4347 0.040 Uiso 1 1 calc R
C26A C 0.25168(17) 0.62235(13) 0.39691(9) 0.0281(4) Uani 1 1 d .
C27A C 0.07395(19) 0.47729(16) 0.27655(9) 0.0365(5) Uani 1 1 d .
H27A H -0.0057 0.5014 0.2582 0.044 Uiso 1 1 calc R
H27B H 0.0606 0.4099 0.2977 0.044 Uiso 1 1 calc R
H27C H 0.1434 0.4687 0.2433 0.044 Uiso 1 1 calc R
C28A C -0.0293(2) 0.82208(16) 0.38511(11) 0.0487(6) Uani 1 1 d .
H28A H -0.0571 0.8282 0.4297 0.058 Uiso 1 1 calc R
H28B H -0.1049 0.8169 0.3607 0.058 Uiso 1 1 calc R
H28C H 0.0178 0.8842 0.3716 0.058 Uiso 1 1 calc R
C29A C 0.37406(19) 0.61521(16) 0.43083(10) 0.0382(5) Uani 1 1 d .
H29A H 0.3811 0.6794 0.4551 0.046 Uiso 1 1 calc R
H29B H 0.4484 0.6070 0.4002 0.046 Uiso 1 1 calc R
H29C H 0.3721 0.5546 0.4592 0.046 Uiso 1 1 calc R
B1A B 0.32166(19) 0.44387(15) 0.34467(9) 0.0245(4) Uani 1 1 d .
H1AA H 0.2748(18) 0.3586(16) 0.3284(9) 0.042(6) Uiso 1 1 d .
H1BA H 0.3705(15) 0.4119(13) 0.3934(8) 0.023(4) Uiso 1 1 d .
H1CA H 0.4005(16) 0.4643(14) 0.3090(8) 0.027(5) Uiso 1 1 d .
Ru1B Ru 0.711732(13) 0.785890(10) 0.104415(6) 0.02368(4) Uani 1 1 d .
P1B P 0.52627(5) 0.72892(4) 0.16238(2) 0.02602(10) Uani 1 1 d .
C1B C 0.39820(18) 0.83099(14) 0.18499(9) 0.0322(4) Uani 1 1 d .
H1B H 0.4418 0.8819 0.2109 0.039 Uiso 1 1 calc R
C2B C 0.2831(2) 0.79600(19) 0.22774(11) 0.0486(6) Uani 1 1 d .
H2AB H 0.2375 0.8577 0.2470 0.058 Uiso 1 1 calc R
H2BB H 0.3140 0.7495 0.2606 0.058 Uiso 1 1 calc R
H2CB H 0.2243 0.7584 0.2029 0.058 Uiso 1 1 calc R
C3B C 0.35094(19) 0.89675(16) 0.13041(10) 0.0402(5) Uani 1 1 d .
H3AB H 0.3045 0.9603 0.1468 0.048 Uiso 1 1 calc R
H3BB H 0.2931 0.8557 0.1070 0.048 Uiso 1 1 calc R
H3CB H 0.4250 0.9163 0.1025 0.048 Uiso 1 1 calc R
C4B C 0.5607(2) 0.67214(16) 0.24044(9) 0.0353(4) Uani 1 1 d .
H4B H 0.4808 0.6392 0.2585 0.042 Uiso 1 1 calc R
C5B C 0.5985(2) 0.75407(17) 0.28714(9) 0.0452(5) Uani 1 1 d .
H5AB H 0.6204 0.7191 0.3261 0.054 Uiso 1 1 calc R
H5BB H 0.5260 0.8045 0.2960 0.054 Uiso 1 1 calc R
H5CB H 0.6732 0.7910 0.2692 0.054 Uiso 1 1 calc R
C6B C 0.6664(2) 0.58640(17) 0.23193(10) 0.0492(6) Uani 1 1 d .
H6AB H 0.6830 0.5556 0.2728 0.059 Uiso 1 1 calc R
H6BB H 0.7453 0.6165 0.2132 0.059 Uiso 1 1 calc R
H6CB H 0.6389 0.5319 0.2043 0.059 Uiso 1 1 calc R
C7B C 0.44536(19) 0.62012(15) 0.12504(9) 0.0339(4) Uani 1 1 d .
H7B H 0.5162 0.5727 0.1060 0.041 Uiso 1 1 calc R
C8B C 0.3604(2) 0.55038(17) 0.16835(11) 0.0502(6) Uani 1 1 d .
H8AB H 0.3250 0.4956 0.1435 0.060 Uiso 1 1 calc R
H8BB H 0.2897 0.5934 0.1890 0.060 Uiso 1 1 calc R
H8CB H 0.4126 0.5178 0.2001 0.060 Uiso 1 1 calc R
C9B C 0.3691(2) 0.66023(17) 0.07063(10) 0.0440(5) Uani 1 1 d .
H9AB H 0.3550 0.6018 0.0427 0.053 Uiso 1 1 calc R
H9BB H 0.4176 0.7137 0.0472 0.053 Uiso 1 1 calc R
H9CB H 0.2857 0.6910 0.0871 0.053 Uiso 1 1 calc R
C10B C 0.79320(18) 0.63857(15) 0.05780(9) 0.0335(4) Uani 1 1 d .
C11B C 0.89371(18) 0.69575(15) 0.08085(9) 0.0342(4) Uani 1 1 d .
C12B C 0.89859(18) 0.79545(15) 0.04954(9) 0.0325(4) Uani 1 1 d .
C13B C 0.79619(19) 0.79975(15) 0.00853(8) 0.0336(4) Uani 1 1 d .
C14B C 0.73096(18) 0.70369(15) 0.01310(9) 0.0335(4) Uani 1 1 d .
C15B C 0.7751(2) 0.52309(15) 0.06799(11) 0.0461(5) Uani 1 1 d .
H15D H 0.8346 0.4829 0.0387 0.055 Uiso 1 1 calc R
H15E H 0.6862 0.5069 0.0608 0.055 Uiso 1 1 calc R
H15F H 0.7928 0.5043 0.1111 0.055 Uiso 1 1 calc R
C16B C 0.9887(2) 0.65330(18) 0.12526(11) 0.0480(6) Uani 1 1 d .
H16D H 1.0614 0.6175 0.1014 0.058 Uiso 1 1 calc R
H16E H 0.9465 0.6035 0.1542 0.058 Uiso 1 1 calc R
H16F H 1.0201 0.7112 0.1491 0.058 Uiso 1 1 calc R
C17B C 1.0004(2) 0.87428(18) 0.05350(11) 0.0463(5) Uani 1 1 d .
H17D H 1.0667 0.8629 0.0191 0.056 Uiso 1 1 calc R
H17E H 1.0397 0.8663 0.0936 0.056 Uiso 1 1 calc R
H17F H 0.9614 0.9452 0.0504 0.056 Uiso 1 1 calc R
C18B C 0.7661(2) 0.88841(18) -0.03523(10) 0.0490(6) Uani 1 1 d .
H18D H 0.8122 0.8755 -0.0762 0.059 Uiso 1 1 calc R
H18E H 0.7933 0.9543 -0.0180 0.059 Uiso 1 1 calc R
H18F H 0.6731 0.8933 -0.0401 0.059 Uiso 1 1 calc R
C19B C 0.6371(2) 0.66790(19) -0.03156(10) 0.0476(6) Uani 1 1 d .
H19D H 0.6842 0.6426 -0.0702 0.057 Uiso 1 1 calc R
H19E H 0.5782 0.7267 -0.0413 0.057 Uiso 1 1 calc R
H19F H 0.5875 0.6110 -0.0123 0.057 Uiso 1 1 calc R
C21B C 0.79370(17) 1.03040(13) 0.14825(8) 0.0263(4) Uani 1 1 d .
C22B C 0.90549(17) 1.03606(15) 0.18176(8) 0.0298(4) Uani 1 1 d .
C23B C 0.98013(18) 1.12422(16) 0.17623(9) 0.0364(5) Uani 1 1 d .
H23B H 1.0553 1.1257 0.1989 0.044 Uiso 1 1 calc R
C24B C 0.94987(19) 1.20917(15) 0.13944(10) 0.0376(5) Uani 1 1 d .
C25B C 0.83991(19) 1.20423(15) 0.10680(9) 0.0358(5) Uani 1 1 d .
H25B H 0.8169 1.2617 0.0808 0.043 Uiso 1 1 calc R
C26B C 0.76198(17) 1.11790(14) 0.11073(8) 0.0291(4) Uani 1 1 d .
C27B C 0.94477(19) 0.94820(16) 0.22460(9) 0.0382(5) Uani 1 1 d .
H27D H 1.0179 0.9691 0.2475 0.046 Uiso 1 1 calc R
H27E H 0.9699 0.8854 0.1997 0.046 Uiso 1 1 calc R
H27F H 0.8722 0.9329 0.2545 0.046 Uiso 1 1 calc R
C28B C 1.0301(2) 1.30477(18) 0.13550(12) 0.0551(6) Uani 1 1 d .
H28D H 1.1126 1.2887 0.1536 0.066 Uiso 1 1 calc R
H28E H 0.9841 1.3624 0.1589 0.066 Uiso 1 1 calc R
H28F H 1.0459 1.3255 0.0915 0.066 Uiso 1 1 calc R
C29B C 0.64173(19) 1.12047(16) 0.07539(10) 0.0391(5) Uani 1 1 d .
H29D H 0.6289 1.1900 0.0566 0.047 Uiso 1 1 calc R
H29E H 0.5673 1.1057 0.1043 0.047 Uiso 1 1 calc R
H29F H 0.6508 1.0674 0.0423 0.047 Uiso 1 1 calc R
B1B B 0.6991(2) 0.93557(16) 0.15640(10) 0.0277(4) Uani 1 1 d .
H1AB H 0.7533(16) 0.8478(14) 0.1710(8) 0.030(5) Uiso 1 1 d .
H1BB H 0.6416(17) 0.9083(15) 0.1056(9) 0.039(5) Uiso 1 1 d .
H1CB H 0.6189(16) 0.9546(13) 0.1931(8) 0.025(5) Uiso 1 1 d .

loop_
_atom_site_aniso_label
_atom_site_aniso_U_11
_atom_site_aniso_U_22
_atom_site_aniso_U_33
_atom_site_aniso_U_23
_atom_site_aniso_U_13
_atom_site_aniso_U_12
Ru1A 0.01882(8) 0.02081(7) 0.01879(7) -0.00130(5) -0.00150(5) -0.00005(5)
P1A 0.0219(2) 0.0237(2) 0.0184(2) -0.00135(17) -0.00068(17) 0.00237(17)
C1A 0.0234(9) 0.0302(9) 0.0255(9) 0.0026(7) 0.0000(7) 0.0012(7)
C2A 0.0279(11) 0.0428(11) 0.0404(12) 0.0031(9) 0.0087(8) 0.0016(8)
C3A 0.0264(10) 0.0371(11) 0.0396(11) 0.0000(9) -0.0043(8) -0.0065(8)
C4A 0.0332(11) 0.0335(10) 0.0216(9) -0.0074(8) -0.0018(7) 0.0076(8)
C5A 0.0545(14) 0.0494(13) 0.0214(10) -0.0043(9) -0.0076(9) 0.0159(10)
C6A 0.0474(13) 0.0438(12) 0.0381(12) -0.0178(10) -0.0093(10) 0.0009(9)
C7A 0.0299(10) 0.0280(9) 0.0243(9) 0.0030(7) -0.0009(7) 0.0058(7)
C8A 0.0428(12) 0.0339(11) 0.0357(11) 0.0018(9) 0.0015(9) 0.0153(9)
C9A 0.0335(11) 0.0438(12) 0.0301(11) 0.0068(9) -0.0046(8) 0.0067(9)
C10A 0.0263(10) 0.0259(9) 0.0277(10) 0.0027(7) 0.0004(7) -0.0060(7)
C11A 0.0222(10) 0.0325(10) 0.0306(10) 0.0017(8) -0.0008(7) -0.0082(7)
C12A 0.0184(9) 0.0341(10) 0.0297(10) 0.0037(8) 0.0056(7) 0.0005(7)
C13A 0.0263(10) 0.0301(9) 0.0216(9) 0.0000(7) 0.0050(7) -0.0031(7)
C14A 0.0230(9) 0.0302(9) 0.0218(9) 0.0032(7) 0.0012(7) -0.0044(7)
C15A 0.0421(12) 0.0258(10) 0.0445(12) 0.0002(9) -0.0046(9) -0.0065(8)
C16A 0.0288(11) 0.0519(13) 0.0452(13) -0.0038(10) -0.0125(9) -0.0099(9)
C17A 0.0250(10) 0.0434(12) 0.0444(12) 0.0093(9) 0.0082(9) 0.0064(8)
C18A 0.0385(12) 0.0398(11) 0.0275(10) -0.0054(8) 0.0075(8) -0.0047(8)
C19A 0.0330(11) 0.0406(11) 0.0291(10) 0.0112(8) -0.0034(8) -0.0038(8)
C21A 0.0236(9) 0.0243(9) 0.0262(9) 0.0043(7) 0.0017(7) -0.0021(7)
C22A 0.0257(10) 0.0321(10) 0.0258(9) 0.0067(8) -0.0003(7) -0.0021(7)
C23A 0.0258(10) 0.0349(10) 0.0375(11) 0.0115(8) 0.0009(8) 0.0036(8)
C24A 0.0328(11) 0.0295(10) 0.0412(12) 0.0101(9) 0.0116(9) 0.0070(8)
C25A 0.0397(11) 0.0253(9) 0.0343(11) -0.0012(8) 0.0055(8) -0.0027(8)
C26A 0.0289(10) 0.0244(9) 0.0305(10) 0.0013(7) 0.0018(8) -0.0026(7)
C27A 0.0321(11) 0.0417(11) 0.0371(11) 0.0043(9) -0.0111(9) -0.0023(8)
C28A 0.0483(14) 0.0345(11) 0.0595(15) 0.0073(10) 0.0114(11) 0.0145(9)
C29A 0.0386(12) 0.0350(11) 0.0421(12) -0.0077(9) -0.0079(9) -0.0041(8)
B1A 0.0254(11) 0.0255(10) 0.0226(10) -0.0014(8) -0.0026(8) -0.0007(8)
Ru1B 0.02926(9) 0.02235(7) 0.01939(8) 0.00125(5) -0.00241(6) 0.00041(6)
P1B 0.0326(3) 0.0252(2) 0.0208(2) 0.00200(18) -0.00329(19) -0.00504(18)
C1B 0.0322(11) 0.0314(10) 0.0330(11) -0.0043(8) -0.0012(8) -0.0034(8)
C2B 0.0379(13) 0.0527(14) 0.0540(14) -0.0041(11) 0.0056(10) -0.0035(10)
C3B 0.0342(12) 0.0409(11) 0.0462(13) 0.0011(10) -0.0104(9) 0.0030(9)
C4B 0.0440(12) 0.0388(11) 0.0239(10) 0.0073(8) -0.0040(8) -0.0088(9)
C5B 0.0629(15) 0.0513(13) 0.0239(10) 0.0079(9) -0.0114(10) -0.0160(11)
C6B 0.0625(15) 0.0457(13) 0.0406(13) 0.0210(10) -0.0142(11) -0.0020(11)
C7B 0.0430(12) 0.0304(10) 0.0293(10) -0.0024(8) -0.0033(8) -0.0110(8)
C8B 0.0658(16) 0.0397(12) 0.0474(14) 0.0012(10) -0.0067(11) -0.0261(11)
C9B 0.0520(14) 0.0462(12) 0.0360(12) -0.0061(10) -0.0106(10) -0.0143(10)
C10B 0.0376(11) 0.0292(10) 0.0334(11) -0.0040(8) -0.0032(8) 0.0045(8)
C11B 0.0343(11) 0.0360(11) 0.0316(11) -0.0035(8) -0.0025(8) 0.0088(8)
C12B 0.0321(11) 0.0361(10) 0.0277(10) -0.0035(8) 0.0078(8) 0.0002(8)
C13B 0.0433(12) 0.0348(10) 0.0207(9) -0.0012(8) 0.0072(8) 0.0086(8)
C14B 0.0371(11) 0.0376(11) 0.0249(10) -0.0062(8) -0.0014(8) 0.0074(8)
C15B 0.0553(15) 0.0296(11) 0.0527(14) -0.0050(10) -0.0028(11) 0.0060(9)
C16B 0.0412(13) 0.0549(14) 0.0482(14) 0.0020(11) -0.0097(10) 0.0076(10)
C17B 0.0434(13) 0.0481(13) 0.0453(13) -0.0077(10) 0.0152(10) -0.0079(10)
C18B 0.0660(16) 0.0490(13) 0.0279(11) 0.0105(10) 0.0138(10) 0.0143(11)
C19B 0.0510(14) 0.0619(15) 0.0300(11) -0.0164(10) -0.0086(10) 0.0084(11)
C21B 0.0299(10) 0.0273(9) 0.0209(9) -0.0043(7) 0.0036(7) 0.0011(7)
C22B 0.0288(10) 0.0350(10) 0.0249(10) -0.0085(8) 0.0021(7) 0.0013(8)
C23B 0.0270(10) 0.0471(12) 0.0349(11) -0.0149(9) 0.0016(8) -0.0045(8)
C24B 0.0390(12) 0.0336(11) 0.0388(12) -0.0124(9) 0.0115(9) -0.0068(8)
C25B 0.0444(12) 0.0283(10) 0.0330(11) -0.0004(8) 0.0092(9) -0.0011(8)
C26B 0.0324(10) 0.0300(9) 0.0239(9) -0.0033(7) 0.0043(7) 0.0010(7)
C27B 0.0328(11) 0.0476(12) 0.0347(11) -0.0047(9) -0.0094(9) 0.0047(9)
C28B 0.0542(15) 0.0414(13) 0.0684(17) -0.0145(12) 0.0143(12) -0.0171(10)
C29B 0.0454(13) 0.0332(11) 0.0385(12) 0.0048(9) -0.0063(9) 0.0058(9)
B1B 0.0314(12) 0.0274(10) 0.0240(11) 0.0007(8) -0.0006(9) 0.0005(8)

loop_
_atom_type_symbol
_atom_type_description
_atom_type_scat_dispersion_real
_atom_type_scat_dispersion_imag
_atom_type_scat_source
C C 0.0033 0.0016 'International Tables Vol C Tables 4.2.6.8 and 6.1.1.4'
H H 0.0000 0.0000 'International Tables Vol C Tables 4.2.6.8 and 6.1.1.4'
B B 0.0013 0.0007 'International Tables Vol C Tables 4.2.6.8 and 6.1.1.4'
P P 0.1023 0.0942 'International Tables Vol C Tables 4.2.6.8 and 6.1.1.4'
Ru Ru -1.2594 0.8363 'International Tables Vol C Tables 4.2.6.8 and 6.1.1.4'

loop_
_geom_angle_atom_site_label_1
_geom_angle_atom_site_label_2
_geom_angle_atom_site_label_3
_geom_angle
H1AA Ru1A H1BA 68.9(9)
H1AA Ru1A C13A 128.4(7)
H1BA Ru1A C13A 94.7(6)
H1AA Ru1A C11A 99.6(7)
H1BA Ru1A C11A 141.9(5)
C13A Ru1A C11A 63.23(7)
H1AA Ru1A C12A 97.9(6)
H1BA Ru1A C12A 105.7(6)
C13A Ru1A C12A 37.90(6)
C11A Ru1A C12A 37.91(7)
H1AA Ru1A C14A 160.9(6)
H1BA Ru1A C14A 118.9(6)
C13A Ru1A C14A 38.08(6)
C11A Ru1A C14A 63.13(6)
C12A Ru1A C14A 63.54(6)
H1AA Ru1A B1A 34.8(7)
H1BA Ru1A B1A 34.2(6)
C13A Ru1A B1A 113.38(7)
C11A Ru1A B1A 124.01(7)
C12A Ru1A B1A 102.36(7)
C14A Ru1A B1A 148.47(7)
H1AA Ru1A C10A 131.3(7)
H1BA Ru1A C10A 156.1(6)
C13A Ru1A C10A 63.12(6)
C11A Ru1A C10A 37.40(6)
C12A Ru1A C10A 63.07(7)
C14A Ru1A C10A 37.71(6)
B1A Ru1A C10A 161.38(7)
H1AA Ru1A P1A 88.9(7)
H1BA Ru1A P1A 89.3(6)
C13A Ru1A P1A 141.28(5)
C11A Ru1A P1A 127.70(5)
C12A Ru1A P1A 164.89(5)
C14A Ru1A P1A 108.05(5)
B1A Ru1A P1A 90.93(5)
C10A Ru1A P1A 102.38(5)
C1A P1A C4A 101.29(8)
C1A P1A C7A 106.95(8)
C4A P1A C7A 102.55(8)
C1A P1A Ru1A 116.28(6)
C4A P1A Ru1A 113.55(6)
C7A P1A Ru1A 114.55(6)
C3A C1A C2A 110.37(15)
C3A C1A P1A 114.83(12)
C2A C1A P1A 116.23(13)
C6A C4A C5A 110.09(16)
C6A C4A P1A 109.62(13)
C5A C4A P1A 112.94(13)
C9A C7A C8A 109.39(15)
C9A C7A P1A 111.26(12)
C8A C7A P1A 117.38(13)
C11A C10A C14A 107.48(15)
C11A C10A C15A 125.20(16)
C14A C10A C15A 126.18(16)
C11A C10A Ru1A 69.71(10)
C14A C10A Ru1A 70.01(10)
C15A C10A Ru1A 135.01(13)
C10A C11A C12A 109.14(15)
C10A C11A C16A 124.80(17)
C12A C11A C16A 125.77(17)
C10A C11A Ru1A 72.89(10)
C12A C11A Ru1A 71.39(10)
C16A C11A Ru1A 126.84(13)
C13A C12A C11A 107.07(15)
C13A C12A C17A 126.08(17)
C11A C12A C17A 126.49(17)
C13A C12A Ru1A 70.30(9)
C11A C12A Ru1A 70.70(10)
C17A C12A Ru1A 129.39(13)
C12A C13A C14A 108.69(15)
C12A C13A C18A 125.64(16)
C14A C13A C18A 125.59(16)
C12A C13A Ru1A 71.79(10)
C14A C13A Ru1A 71.80(10)
C18A C13A Ru1A 125.09(12)
C13A C14A C10A 107.56(15)
C13A C14A C19A 125.05(16)
C10A C14A C19A 125.68(16)
C13A C14A Ru1A 70.12(10)
C10A C14A Ru1A 72.28(10)
C19A C14A Ru1A 134.63(12)
C26A C21A C22A 117.14(15)
C26A C21A B1A 119.51(15)
C22A C21A B1A 123.13(15)
C23A C22A C21A 120.18(17)
C23A C22A C27A 118.81(16)
C21A C22A C27A 121.01(16)
C24A C23A C22A 122.61(18)
C23A C24A C25A 117.29(17)
C23A C24A C28A 121.86(19)
C25A C24A C28A 120.84(19)
C24A C25A C26A 121.70(18)
C25A C26A C21A 121.03(17)
C25A C26A C29A 118.48(16)
C21A C26A C29A 120.48(16)
H1CA B1A H1BA 109.0(12)
H1CA B1A H1AA 108.6(13)
H1BA B1A H1AA 98.5(12)
H1CA B1A C21A 110.0(9)
H1BA B1A C21A 113.4(8)
H1AA B1A C21A 116.6(9)
H1CA B1A Ru1A 123.0(9)
H1BA B1A Ru1A 49.5(8)
H1AA B1A Ru1A 49.2(9)
C21A B1A Ru1A 126.93(13)
H1BB Ru1B H1AB 72.1(9)
H1BB Ru1B C13B 94.3(7)
H1AB Ru1B C13B 128.7(6)
H1BB Ru1B C11B 143.6(6)
H1AB Ru1B C11B 99.1(6)
C13B Ru1B C11B 63.14(7)
H1BB Ru1B C12B 106.8(6)
H1AB Ru1B C12B 97.7(6)
C13B Ru1B C12B 37.95(7)
C11B Ru1B C12B 37.99(7)
H1BB Ru1B B1B 37.0(6)
H1AB Ru1B B1B 35.3(6)
C13B Ru1B B1B 113.48(8)
C11B Ru1B B1B 123.77(8)
C12B Ru1B B1B 102.08(7)
H1BB Ru1B C14B 117.0(6)
H1AB Ru1B C14B 160.3(6)
C13B Ru1B C14B 37.82(7)
C11B Ru1B C14B 62.91(7)
C12B Ru1B C14B 63.41(7)
B1B Ru1B C14B 148.51(7)
H1BB Ru1B C10B 154.4(7)
H1AB Ru1B C10B 130.5(6)
C13B Ru1B C10B 62.85(7)
C11B Ru1B C10B 37.22(7)
C12B Ru1B C10B 62.98(7)
B1B Ru1B C10B 160.98(8)
C14B Ru1B C10B 37.58(7)
H1BB Ru1B P1B 87.9(6)
H1AB Ru1B P1B 88.3(6)
C13B Ru1B P1B 141.74(5)
C11B Ru1B P1B 127.76(5)
C12B Ru1B P1B 165.17(5)
B1B Ru1B P1B 90.68(6)
C14B Ru1B P1B 108.76(5)
C10B Ru1B P1B 102.90(5)
C1B P1B C7B 106.75(9)
C1B P1B C4B 101.44(9)
C7B P1B C4B 102.52(9)
C1B P1B Ru1B 116.85(6)
C7B P1B Ru1B 114.32(7)
C4B P1B Ru1B 113.28(7)
C3B C1B C2B 110.17(17)
C3B C1B P1B 114.81(14)
C2B C1B P1B 116.91(14)
C6B C4B C5B 110.00(17)
C6B C4B P1B 109.55(14)
C5B C4B P1B 113.32(14)
C9B C7B C8B 109.64(17)
C9B C7B P1B 111.34(13)
C8B C7B P1B 117.22(14)
C11B C10B C14B 107.81(17)
C11B C10B C15B 125.11(18)
C14B C10B C15B 125.84(18)
C11B C10B Ru1B 70.01(11)
C14B C10B Ru1B 70.28(10)
C15B C10B Ru1B 135.09(15)
C10B C11B C12B 108.95(16)
C10B C11B C16B 125.01(19)
C12B C11B C16B 125.70(19)
C10B C11B Ru1B 72.77(11)
C12B C11B Ru1B 71.13(10)
C16B C11B Ru1B 127.50(14)
C13B C12B C11B 106.67(17)
C13B C12B C17B 126.42(19)
C11B C12B C17B 126.57(18)
C13B C12B Ru1B 70.09(10)
C11B C12B Ru1B 70.89(11)
C17B C12B Ru1B 129.18(14)
C14B C13B C12B 109.09(16)
C14B C13B C18B 125.11(19)
C12B C13B C18B 125.71(19)
C14B C13B Ru1B 72.33(11)
C12B C13B Ru1B 71.96(11)
C18B C13B Ru1B 124.51(13)
C13B C14B C10B 107.45(16)
C13B C14B C19B 125.40(18)
C10B C14B C19B 125.64(18)
C13B C14B Ru1B 69.84(10)
C10B C14B Ru1B 72.15(10)
C19B C14B Ru1B 134.30(14)
C26B C21B C22B 116.93(16)
C26B C21B B1B 120.31(16)
C22B C21B B1B 122.53(16)
C23B C22B C21B 120.24(18)
C23B C22B C27B 118.93(17)
C21B C22B C27B 120.83(16)
C24B C23B C22B 122.91(18)
C23B C24B C25B 117.04(18)
C23B C24B C28B 122.0(2)
C25B C24B C28B 121.0(2)
C24B C25B C26B 122.28(19)
C25B C26B C21B 120.58(17)
C25B C26B C29B 118.85(17)
C21B C26B C29B 120.56(16)
H1CB B1B H1AB 108.0(12)
H1CB B1B H1BB 105.6(12)
H1AB B1B H1BB 100.8(11)
H1CB B1B C21B 110.5(9)
H1AB B1B C21B 114.7(8)
H1BB B1B C21B 116.3(8)
H1CB B1B Ru1B 121.9(9)
H1AB B1B Ru1B 51.1(8)
H1BB B1B Ru1B 50.0(8)
C21B B1B Ru1B 127.55(13)

loop_
_geom_bond_atom_site_label_1
_geom_bond_atom_site_label_2
_geom_bond_distance
Ru1A H1AA 1.69(2)
Ru1A H1BA 1.695(17)
Ru1A C13A 2.1866(17)
Ru1A C11A 2.1972(17)
Ru1A C12A 2.2062(17)
Ru1A C14A 2.2088(17)
Ru1A B1A 2.215(2)
Ru1A C10A 2.2388(17)
Ru1A P1A 2.3524(5)
P1A C1A 1.8644(18)
P1A C4A 1.8649(17)
P1A C7A 1.8700(17)
C1A C3A 1.531(2)
C1A C2A 1.538(2)
C4A C6A 1.519(3)
C4A C5A 1.534(3)
C7A C9A 1.530(2)
C7A C8A 1.530(2)
C10A C11A 1.423(2)
C10A C14A 1.437(2)
C10A C15A 1.506(2)
C11A C12A 1.430(3)
C11A C16A 1.509(2)
C12A C13A 1.427(2)
C12A C17A 1.504(2)
C13A C14A 1.434(2)
C13A C18A 1.494(2)
C14A C19A 1.502(2)
C21A C26A 1.406(2)
C21A C22A 1.413(2)
C21A B1A 1.597(3)
C22A C23A 1.394(3)
C22A C27A 1.510(2)
C23A C24A 1.380(3)
C24A C25A 1.392(3)
C24A C28A 1.516(3)
C25A C26A 1.392(3)
C26A C29A 1.510(3)
B1A H1CA 1.117(18)
B1A H1BA 1.252(16)
B1A H1AA 1.27(2)
Ru1B H1BB 1.696(19)
Ru1B H1AB 1.724(17)
Ru1B C13B 2.1820(18)
Ru1B C11B 2.2034(18)
Ru1B C12B 2.2066(18)
Ru1B B1B 2.210(2)
Ru1B C14B 2.2147(18)
Ru1B C10B 2.2394(18)
Ru1B P1B 2.3576(5)
P1B C1B 1.8650(19)
P1B C7B 1.8657(18)
P1B C4B 1.8682(19)
C1B C3B 1.531(3)
C1B C2B 1.534(3)
C4B C6B 1.521(3)
C4B C5B 1.532(3)
C7B C9B 1.529(3)
C7B C8B 1.540(3)
C10B C11B 1.418(3)
C10B C14B 1.435(3)
C10B C15B 1.506(3)
C11B C12B 1.435(3)
C11B C16B 1.502(3)
C12B C13B 1.427(3)
C12B C17B 1.498(3)
C13B C14B 1.425(3)
C13B C18B 1.501(3)
C14B C19B 1.501(3)
C21B C26B 1.413(2)
C21B C22B 1.414(2)
C21B B1B 1.593(3)
C22B C23B 1.393(3)
C22B C27B 1.506(3)
C23B C24B 1.375(3)
C24B C25B 1.387(3)
C24B C28B 1.506(3)
C25B C26B 1.394(3)
C26B C29B 1.507(3)
B1B H1CB 1.124(17)
B1B H1AB 1.281(18)
B1B H1BB 1.332(19)

loop_
_geom_torsion_atom_site_label_1
_geom_torsion_atom_site_label_2
_geom_torsion_atom_site_label_3
_geom_torsion_atom_site_label_4
_geom_torsion
H1AA Ru1A P1A C1A 68.8(7)
H1BA Ru1A P1A C1A -0.1(6)
C13A Ru1A P1A C1A -96.87(10)
C11A Ru1A P1A C1A 170.04(8)
C12A Ru1A P1A C1A -174.17(19)
C14A Ru1A P1A C1A -120.38(8)
B1A Ru1A P1A C1A 34.02(8)
C10A Ru1A P1A C1A -159.09(8)
H1AA Ru1A P1A C4A -48.2(7)
H1BA Ru1A P1A C4A -117.1(6)
C13A Ru1A P1A C4A 146.17(10)
C11A Ru1A P1A C4A 53.08(9)
C12A Ru1A P1A C4A 68.9(2)
C14A Ru1A P1A C4A 122.66(8)
B1A Ru1A P1A C4A -82.94(8)
C10A Ru1A P1A C4A 83.95(8)
H1AA Ru1A P1A C7A -165.6(7)
H1BA Ru1A P1A C7A 125.6(6)
C13A Ru1A P1A C7A 28.80(10)
C11A Ru1A P1A C7A -64.29(9)
C12A Ru1A P1A C7A -48.5(2)
C14A Ru1A P1A C7A 5.29(8)
B1A Ru1A P1A C7A 159.69(8)
C10A Ru1A P1A C7A -33.42(8)
C4A P1A C1A C3A 177.17(13)
C7A P1A C1A C3A -75.82(14)
Ru1A P1A C1A C3A 53.60(14)
C4A P1A C1A C2A -51.87(15)
C7A P1A C1A C2A 55.14(15)
Ru1A P1A C1A C2A -175.44(12)
C1A P1A C4A C6A -178.61(13)
C7A P1A C4A C6A 70.96(14)
Ru1A P1A C4A C6A -53.19(14)
C1A P1A C4A C5A -55.46(15)
C7A P1A C4A C5A -165.89(14)
Ru1A P1A C4A C5A 69.96(15)
C1A P1A C7A C9A 52.29(15)
C4A P1A C7A C9A 158.40(13)
Ru1A P1A C7A C9A -78.12(13)
C1A P1A C7A C8A -74.79(16)
C4A P1A C7A C8A 31.32(16)
Ru1A P1A C7A C8A 154.80(13)
H1AA Ru1A C10A C11A -38.5(9)
H1BA Ru1A C10A C11A 104.2(13)
C13A Ru1A C10A C11A 80.30(11)
C12A Ru1A C10A C11A 37.58(10)
C14A Ru1A C10A C11A 118.38(15)
B1A Ru1A C10A C11A -3.3(3)
P1A Ru1A C10A C11A -138.05(10)
H1AA Ru1A C10A C14A -156.9(9)
H1BA Ru1A C10A C14A -14.2(13)
C13A Ru1A C10A C14A -38.08(10)
C11A Ru1A C10A C14A -118.38(15)
C12A Ru1A C10A C14A -80.80(11)
B1A Ru1A C10A C14A -121.7(2)
P1A Ru1A C10A C14A 103.57(9)
H1AA Ru1A C10A C15A 81.5(9)
H1BA Ru1A C10A C15A -135.8(13)
C13A Ru1A C10A C15A -159.7(2)
C11A Ru1A C10A C15A 120.0(2)
C12A Ru1A C10A C15A 157.6(2)
C14A Ru1A C10A C15A -121.7(2)
B1A Ru1A C10A C15A 116.7(2)
P1A Ru1A C10A C15A -18.08(19)
C14A C10A C11A C12A -2.5(2)
C15A C10A C11A C12A 165.96(17)
Ru1A C10A C11A C12A -62.59(12)
C14A C10A C11A C16A -176.53(17)
C15A C10A C11A C16A -8.1(3)
Ru1A C10A C11A C16A 123.37(19)
C14A C10A C11A Ru1A 60.10(12)
C15A C10A C11A Ru1A -131.46(18)
H1AA Ru1A C11A C10A 151.7(7)
H1BA Ru1A C11A C10A -140.5(9)
C13A Ru1A C11A C10A -79.99(11)
C12A Ru1A C11A C10A -117.76(15)
C14A Ru1A C11A C10A -37.10(10)
B1A Ru1A C11A C10A 178.73(10)
P1A Ru1A C11A C10A 55.61(12)
H1AA Ru1A C11A C12A -90.6(7)
H1BA Ru1A C11A C12A -22.7(9)
C13A Ru1A C11A C12A 37.77(10)
C14A Ru1A C11A C12A 80.66(11)
B1A Ru1A C11A C12A -63.52(13)
C10A Ru1A C11A C12A 117.76(15)
P1A Ru1A C11A C12A 173.37(8)
H1AA Ru1A C11A C16A 30.6(7)
H1BA Ru1A C11A C16A 98.5(9)
C13A Ru1A C11A C16A 158.99(19)
C12A Ru1A C11A C16A 121.2(2)
C14A Ru1A C11A C16A -158.13(19)
B1A Ru1A C11A C16A 57.70(19)
C10A Ru1A C11A C16A -121.0(2)
P1A Ru1A C11A C16A -65.41(18)
C10A C11A C12A C13A 2.3(2)
C16A C11A C12A C13A 176.27(17)
Ru1A C11A C12A C13A -61.24(12)
C10A C11A C12A C17A -171.19(17)
C16A C11A C12A C17A 2.8(3)
Ru1A C11A C12A C17A 125.27(19)
C10A C11A C12A Ru1A 63.54(12)
C16A C11A C12A Ru1A -122.49(19)
H1AA Ru1A C12A C13A -147.4(7)
H1BA Ru1A C12A C13A -77.2(6)
C11A Ru1A C12A C13A 117.11(15)
C14A Ru1A C12A C13A 37.63(10)
B1A Ru1A C12A C13A -112.32(11)
C10A Ru1A C12A C13A 80.04(11)
P1A Ru1A C12A C13A 96.6(2)
H1AA Ru1A C12A C11A 95.5(7)
H1BA Ru1A C12A C11A 165.7(6)
C13A Ru1A C12A C11A -117.11(15)
C14A Ru1A C12A C11A -79.48(11)
B1A Ru1A C12A C11A 130.57(11)
C10A Ru1A C12A C11A -37.08(10)
P1A Ru1A C12A C11A -20.5(2)
H1AA Ru1A C12A C17A -26.4(7)
H1BA Ru1A C12A C17A 43.8(6)
C13A Ru1A C12A C17A 121.0(2)
C11A Ru1A C12A C17A -121.9(2)
C14A Ru1A C12A C17A 158.7(2)
B1A Ru1A C12A C17A 8.72(19)
C10A Ru1A C12A C17A -158.9(2)
P1A Ru1A C12A C17A -142.36(16)
C11A C12A C13A C14A -1.21(19)
C17A C12A C13A C14A 172.31(17)
Ru1A C12A C13A C14A -62.71(12)
C11A C12A C13A C18A -177.91(16)
C17A C12A C13A C18A -4.4(3)
Ru1A C12A C13A C18A 120.59(18)
C11A C12A C13A Ru1A 61.50(12)
C17A C12A C13A Ru1A -124.97(18)
H1AA Ru1A C13A C12A 42.9(9)
H1BA Ru1A C13A C12A 109.6(5)
C11A Ru1A C13A C12A -37.78(10)
C14A Ru1A C13A C12A -117.60(14)
B1A Ru1A C13A C12A 79.89(12)
C10A Ru1A C13A C12A -79.89(11)
P1A Ru1A C13A C12A -155.54(8)
H1AA Ru1A C13A C14A 160.5(9)
H1BA Ru1A C13A C14A -132.8(5)
C11A Ru1A C13A C14A 79.82(11)
C12A Ru1A C13A C14A 117.60(14)
B1A Ru1A C13A C14A -162.52(10)
C10A Ru1A C13A C14A 37.70(10)
P1A Ru1A C13A C14A -37.95(13)
H1AA Ru1A C13A C18A -78.3(9)
H1BA Ru1A C13A C18A -11.6(6)
C11A Ru1A C13A C18A -159.01(18)
C12A Ru1A C13A C18A -121.2(2)
C14A Ru1A C13A C18A 121.2(2)
B1A Ru1A C13A C18A -41.34(17)
C10A Ru1A C13A C18A 158.88(18)
P1A Ru1A C13A C18A 83.23(17)
C12A C13A C14A C10A -0.30(19)
C18A C13A C14A C10A 176.40(16)
Ru1A C13A C14A C10A -63.01(12)
C12A C13A C14A C19A -166.08(16)
C18A C13A C14A C19A 10.6(3)
Ru1A C13A C14A C19A 131.21(17)
C12A C13A C14A Ru1A 62.71(12)
C18A C13A C14A Ru1A -120.59(17)
C11A C10A C14A C13A 1.70(19)
C15A C10A C14A C13A -166.60(17)
Ru1A C10A C14A C13A 61.61(12)
C11A C10A C14A C19A 167.37(17)
C15A C10A C14A C19A -0.9(3)
Ru1A C10A C14A C19A -132.72(18)
C11A C10A C14A Ru1A -59.91(12)
C15A C10A C14A Ru1A 131.79(18)
H1AA Ru1A C14A C13A -53(2)
H1BA Ru1A C14A C13A 56.6(6)
C11A Ru1A C14A C13A -80.08(11)
C12A Ru1A C14A C13A -37.46(10)
B1A Ru1A C14A C13A 31.82(17)
C10A Ru1A C14A C13A -116.89(14)
P1A Ru1A C14A C13A 156.14(9)
H1AA Ru1A C14A C10A 64(2)
H1BA Ru1A C14A C10A 173.5(6)
C13A Ru1A C14A C10A 116.89(14)
C11A Ru1A C14A C10A 36.80(10)
C12A Ru1A C14A C10A 79.43(11)
B1A Ru1A C14A C10A 148.71(13)
P1A Ru1A C14A C10A -86.98(10)
H1AA Ru1A C14A C19A -173(2)
H1BA Ru1A C14A C19A -63.5(6)
C13A Ru1A C14A C19A -120.1(2)
C11A Ru1A C14A C19A 159.8(2)
C12A Ru1A C14A C19A -157.5(2)
B1A Ru1A C14A C19A -88.3(2)
C10A Ru1A C14A C19A 123.0(2)
P1A Ru1A C14A C19A 36.05(19)
C26A C21A C22A C23A -2.0(3)
B1A C21A C22A C23A -176.66(17)
C26A C21A C22A C27A 177.34(16)
B1A C21A C22A C27A 2.7(3)
C21A C22A C23A C24A 0.2(3)
C27A C22A C23A C24A -179.14(17)
C22A C23A C24A C25A 1.0(3)
C22A C23A C24A C28A -179.84(18)
C23A C24A C25A C26A -0.4(3)
C28A C24A C25A C26A -179.55(18)
C24A C25A C26A C21A -1.5(3)
C24A C25A C26A C29A 177.54(18)
C22A C21A C26A C25A 2.6(3)
B1A C21A C26A C25A 177.47(17)
C22A C21A C26A C29A -176.37(17)
B1A C21A C26A C29A -1.5(3)
C26A C21A B1A H1CA -81.6(9)
C22A C21A B1A H1CA 92.9(9)
C26A C21A B1A H1BA 40.8(9)
C22A C21A B1A H1BA -144.6(8)
C26A C21A B1A H1AA 154.3(10)
C22A C21A B1A H1AA -31.2(10)
C26A C21A B1A Ru1A 96.81(19)
C22A C21A B1A Ru1A -88.7(2)
H1AA Ru1A B1A H1CA -86.6(15)
H1BA Ru1A B1A H1CA 87.5(14)
C13A Ru1A B1A H1CA 149.1(10)
C11A Ru1A B1A H1CA -138.4(10)
C12A Ru1A B1A H1CA -172.7(10)
C14A Ru1A B1A H1CA 128.3(10)
C10A Ru1A B1A H1CA -136.0(10)
P1A Ru1A B1A H1CA 0.1(10)
H1AA Ru1A B1A H1BA -174.1(15)
C13A Ru1A B1A H1BA 61.5(10)
C11A Ru1A B1A H1BA 134.1(10)
C12A Ru1A B1A H1BA 99.8(10)
C14A Ru1A B1A H1BA 40.8(10)
C10A Ru1A B1A H1BA 136.5(10)
P1A Ru1A B1A H1BA -87.4(10)
H1BA Ru1A B1A H1AA 174.1(15)
C13A Ru1A B1A H1AA -124.4(11)
C11A Ru1A B1A H1AA -51.8(12)
C12A Ru1A B1A H1AA -86.1(11)
C14A Ru1A B1A H1AA -145.1(11)
C10A Ru1A B1A H1AA -49.4(12)
P1A Ru1A B1A H1AA 86.7(11)
H1AA Ru1A B1A C21A 95.2(12)
H1BA Ru1A B1A C21A -90.7(10)
C13A Ru1A B1A C21A -29.12(17)
C11A Ru1A B1A C21A 43.40(18)
C12A Ru1A B1A C21A 9.13(16)
C14A Ru1A B1A C21A -49.9(2)
C10A Ru1A B1A C21A 45.8(3)
P1A Ru1A B1A C21A -178.11(15)
H1BB Ru1B P1B C1B -1.9(6)
H1AB Ru1B P1B C1B 70.3(6)
C13B Ru1B P1B C1B -96.19(10)
C11B Ru1B P1B C1B 170.42(9)
C12B Ru1B P1B C1B -175.5(2)
B1B Ru1B P1B C1B 35.00(9)
C14B Ru1B P1B C1B -119.78(8)
C10B Ru1B P1B C1B -158.44(8)
H1BB Ru1B P1B C7B 123.7(6)
H1AB Ru1B P1B C7B -164.1(6)
C13B Ru1B P1B C7B 29.48(11)
C11B Ru1B P1B C7B -63.91(9)
C12B Ru1B P1B C7B -49.8(2)
B1B Ru1B P1B C7B 160.67(9)
C14B Ru1B P1B C7B 5.89(9)
C10B Ru1B P1B C7B -32.77(9)
H1BB Ru1B P1B C4B -119.3(6)
H1AB Ru1B P1B C4B -47.1(6)
C13B Ru1B P1B C4B 146.45(10)
C11B Ru1B P1B C4B 53.06(10)
C12B Ru1B P1B C4B 67.2(2)
B1B Ru1B P1B C4B -82.37(9)
C14B Ru1B P1B C4B 122.86(9)
C10B Ru1B P1B C4B 84.20(9)
C7B P1B C1B C3B -75.30(15)
C4B P1B C1B C3B 177.73(14)
Ru1B P1B C1B C3B 54.07(15)
C7B P1B C1B C2B 56.04(17)
C4B P1B C1B C2B -50.93(17)
Ru1B P1B C1B C2B -174.59(13)
C1B P1B C4B C6B -179.29(14)
C7B P1B C4B C6B 70.47(16)
Ru1B P1B C4B C6B -53.23(15)
C1B P1B C4B C5B -56.04(17)
C7B P1B C4B C5B -166.28(15)
Ru1B P1B C4B C5B 70.02(16)
C1B P1B C7B C9B 54.81(16)
C4B P1B C7B C9B 161.00(15)
Ru1B P1B C7B C9B -76.00(15)
C1B P1B C7B C8B -72.54(18)
C4B P1B C7B C8B 33.65(18)
Ru1B P1B C7B C8B 156.65(14)
H1BB Ru1B C10B C11B 109.5(14)
H1AB Ru1B C10B C11B -38.5(8)
C13B Ru1B C10B C11B 80.54(12)
C12B Ru1B C10B C11B 37.70(11)
B1B Ru1B C10B C11B -2.9(3)
C14B Ru1B C10B C11B 118.43(17)
P1B Ru1B C10B C11B -137.47(10)
H1BB Ru1B C10B C14B -8.9(14)
H1AB Ru1B C10B C14B -157.0(8)
C13B Ru1B C10B C14B -37.89(11)
C11B Ru1B C10B C14B -118.43(17)
C12B Ru1B C10B C14B -80.73(12)
B1B Ru1B C10B C14B -121.4(2)
P1B Ru1B C10B C14B 104.09(11)
H1BB Ru1B C10B C15B -130.3(14)
H1AB Ru1B C10B C15B 81.6(8)
C13B Ru1B C10B C15B -159.3(2)
C11B Ru1B C10B C15B 120.1(2)
C12B Ru1B C10B C15B 157.8(2)
B1B Ru1B C10B C15B 117.2(3)
C14B Ru1B C10B C15B -121.4(2)
P1B Ru1B C10B C15B -17.3(2)
C14B C10B C11B C12B -1.9(2)
C15B C10B C11B C12B 165.96(19)
Ru1B C10B C11B C12B -62.32(13)
C14B C10B C11B C16B -175.48(18)
C15B C10B C11B C16B -7.6(3)
Ru1B C10B C11B C16B 124.1(2)
C14B C10B C11B Ru1B 60.39(13)
C15B C10B C11B Ru1B -131.7(2)
H1BB Ru1B C11B C10B -136.5(11)
H1AB Ru1B C11B C10B 151.3(6)
C13B Ru1B C11B C10B -79.69(12)
C12B Ru1B C11B C10B -117.73(16)
B1B Ru1B C11B C10B 178.85(11)
C14B Ru1B C11B C10B -37.04(11)
P1B Ru1B C11B C10B 56.44(13)
H1BB Ru1B C11B C12B -18.8(11)
H1AB Ru1B C11B C12B -90.9(6)
C13B Ru1B C11B C12B 38.04(11)
B1B Ru1B C11B C12B -63.42(13)
C14B Ru1B C11B C12B 80.69(12)
C10B Ru1B C11B C12B 117.73(16)
P1B Ru1B C11B C12B 174.17(9)
H1BB Ru1B C11B C16B 102.2(11)
H1AB Ru1B C11B C16B 30.1(6)
C13B Ru1B C11B C16B 159.0(2)
C12B Ru1B C11B C16B 121.0(2)
B1B Ru1B C11B C16B 57.6(2)
C14B Ru1B C11B C16B -158.3(2)
C10B Ru1B C11B C16B -121.3(2)
P1B Ru1B C11B C16B -64.8(2)
C10B C11B C12B C13B 2.0(2)
C16B C11B C12B C13B 175.54(18)
Ru1B C11B C12B C13B -61.32(12)
C10B C11B C12B C17B -171.52(18)
C16B C11B C12B C17B 2.0(3)
Ru1B C11B C12B C17B 125.12(19)
C10B C11B C12B Ru1B 63.36(14)
C16B C11B C12B Ru1B -123.1(2)
H1BB Ru1B C12B C13B -74.9(7)
H1AB Ru1B C12B C13B -148.5(6)
C11B Ru1B C12B C13B 116.64(16)
B1B Ru1B C12B C13B -112.85(11)
C14B Ru1B C12B C13B 37.39(11)
C10B Ru1B C12B C13B 79.69(12)
P1B Ru1B C12B C13B 98.4(2)
H1BB Ru1B C12B C11B 168.5(7)
H1AB Ru1B C12B C11B 94.9(6)
C13B Ru1B C12B C11B -116.64(16)
B1B Ru1B C12B C11B 130.52(11)
C14B Ru1B C12B C11B -79.25(12)
C10B Ru1B C12B C11B -36.95(11)
P1B Ru1B C12B C11B -18.3(3)
H1BB Ru1B C12B C17B 46.4(7)
H1AB Ru1B C12B C17B -27.2(6)
C13B Ru1B C12B C17B 121.3(2)
C11B Ru1B C12B C17B -122.1(2)
B1B Ru1B C12B C17B 8.4(2)
C14B Ru1B C12B C17B 158.7(2)
C10B Ru1B C12B C17B -159.0(2)
P1B Ru1B C12B C17B -140.35(18)
C11B C12B C13B C14B -1.4(2)
C17B C12B C13B C14B 172.19(18)
Ru1B C12B C13B C14B -63.22(13)
C11B C12B C13B C18B -178.18(17)
C17B C12B C13B C18B -4.6(3)
Ru1B C12B C13B C18B 119.98(19)
C11B C12B C13B Ru1B 61.84(13)
C17B C12B C13B Ru1B -124.59(19)
H1BB Ru1B C13B C14B -130.2(6)
H1AB Ru1B C13B C14B 159.3(8)
C11B Ru1B C13B C14B 79.62(12)
C12B Ru1B C13B C14B 117.70(16)
B1B Ru1B C13B C14B -163.03(11)
C10B Ru1B C13B C14B 37.64(10)
P1B Ru1B C13B C14B -38.17(14)
H1BB Ru1B C13B C12B 112.1(6)
H1AB Ru1B C13B C12B 41.6(8)
C11B Ru1B C13B C12B -38.08(11)
B1B Ru1B C13B C12B 79.27(12)
C14B Ru1B C13B C12B -117.70(16)
C10B Ru1B C13B C12B -80.05(12)
P1B Ru1B C13B C12B -155.86(9)
H1BB Ru1B C13B C18B -9.3(6)
H1AB Ru1B C13B C18B -79.8(8)
C11B Ru1B C13B C18B -159.5(2)
C12B Ru1B C13B C18B -121.4(2)
B1B Ru1B C13B C18B -42.1(2)
C14B Ru1B C13B C18B 120.9(2)
C10B Ru1B C13B C18B 158.5(2)
P1B Ru1B C13B C18B 82.7(2)
C12B C13B C14B C10B 0.2(2)
C18B C13B C14B C10B 177.05(17)
Ru1B C13B C14B C10B -62.76(13)
C12B C13B C14B C19B -166.33(18)
C18B C13B C14B C19B 10.5(3)
Ru1B C13B C14B C19B 130.69(19)
C12B C13B C14B Ru1B 62.99(13)
C18B C13B C14B Ru1B -120.19(19)
C11B C10B C14B C13B 1.0(2)
C15B C10B C14B C13B -166.73(19)
Ru1B C10B C14B C13B 61.27(13)
C11B C10B C14B C19B 167.55(19)
C15B C10B C14B C19B -0.2(3)
Ru1B C10B C14B C19B -132.2(2)
C11B C10B C14B Ru1B -60.22(13)
C15B C10B C14B Ru1B 132.0(2)
H1BB Ru1B C14B C13B 58.7(7)
H1AB Ru1B C14B C13B -55.0(18)
C11B Ru1B C14B C13B -80.29(12)
C12B Ru1B C14B C13B -37.51(11)
B1B Ru1B C14B C13B 30.83(19)
C10B Ru1B C14B C13B -116.98(16)
P1B Ru1B C14B C13B 156.16(10)
H1BB Ru1B C14B C10B 175.7(7)
H1AB Ru1B C14B C10B 62.0(18)
C13B Ru1B C14B C10B 116.98(16)
C11B Ru1B C14B C10B 36.69(11)
C12B Ru1B C14B C10B 79.47(12)
B1B Ru1B C14B C10B 147.81(14)
P1B Ru1B C14B C10B -86.85(11)
H1BB Ru1B C14B C19B -61.6(7)
H1AB Ru1B C14B C19B -175.3(18)
C13B Ru1B C14B C19B -120.3(3)
C11B Ru1B C14B C19B 159.4(2)
C12B Ru1B C14B C19B -157.8(2)
B1B Ru1B C14B C19B -89.4(2)
C10B Ru1B C14B C19B 122.8(3)
P1B Ru1B C14B C19B 35.9(2)
C26B C21B C22B C23B -1.0(3)
B1B C21B C22B C23B -175.49(17)
C26B C21B C22B C27B 178.01(16)
B1B C21B C22B C27B 3.6(3)
C21B C22B C23B C24B 0.7(3)
C27B C22B C23B C24B -178.39(17)
C22B C23B C24B C25B -0.3(3)
C22B C23B C24B C28B 178.38(18)
C23B C24B C25B C26B 0.3(3)
C28B C24B C25B C26B -178.38(18)
C24B C25B C26B C21B -0.7(3)
C24B C25B C26B C29B 177.97(18)
C22B C21B C26B C25B 1.1(3)
B1B C21B C26B C25B 175.64(17)
C22B C21B C26B C29B -177.61(16)
B1B C21B C26B C29B -3.0(3)
C26B C21B B1B H1CB -81.5(9)
C22B C21B B1B H1CB 92.7(9)
C26B C21B B1B H1AB 156.1(9)
C22B C21B B1B H1AB -29.6(9)
C26B C21B B1B H1BB 38.8(9)
C22B C21B B1B H1BB -146.9(9)
C26B C21B B1B Ru1B 97.27(19)
C22B C21B B1B Ru1B -88.5(2)
H1BB Ru1B B1B H1CB 83.7(15)
H1AB Ru1B B1B H1CB -88.0(14)
C13B Ru1B B1B H1CB 147.5(10)
C11B Ru1B B1B H1CB -140.0(10)
C12B Ru1B B1B H1CB -174.3(10)
C14B Ru1B B1B H1CB 127.5(10)
C10B Ru1B B1B H1CB -137.9(10)
P1B Ru1B B1B H1CB -1.9(10)
H1BB Ru1B B1B H1AB 171.7(15)
C13B Ru1B B1B H1AB -124.5(10)
C11B Ru1B B1B H1AB -52.0(10)
C12B Ru1B B1B H1AB -86.3(10)
C14B Ru1B B1B H1AB -144.5(10)
C10B Ru1B B1B H1AB -49.9(10)
P1B Ru1B B1B H1AB 86.1(10)
H1AB Ru1B B1B H1BB -171.7(15)
C13B Ru1B B1B H1BB 63.8(11)
C11B Ru1B B1B H1BB 136.2(11)
C12B Ru1B B1B H1BB 102.0(11)
C14B Ru1B B1B H1BB 43.8(11)
C10B Ru1B B1B H1BB 138.4(11)
P1B Ru1B B1B H1BB -85.6(11)
H1BB Ru1B B1B C21B -95.0(11)
H1AB Ru1B B1B C21B 93.3(10)
C13B Ru1B B1B C21B -31.13(18)
C11B Ru1B B1B C21B 41.29(19)
C12B Ru1B B1B C21B 7.04(18)
C14B Ru1B B1B C21B -51.2(2)
C10B Ru1B B1B C21B 43.4(3)
P1B Ru1B B1B C21B 179.41(16)
